data_7217865
loop_
_publ_author_name
'Wang, Jing'
'Luo, Jiahuan'
'Zhi, Bo'
'Li, Guanghua'
'Huo, Qisheng'
'Liu, Yunling'

_publ_section_title
;
 Anion-templated assembly of three indium--organic frameworks with diverse
 topologies
;
_journal_issue 42
_journal_name_full CrystEngComm
_journal_page_first 9810
_journal_paper_doi 10.1039/C4CE01326C
_journal_volume 16
_journal_year 2014
_chemical_formula_moiety 'C19 H29 In N4 O12'
_chemical_formula_sum 'C19 H29 In N4 O12'
_chemical_formula_weight 620.28
_chemical_melting_point ?
_chemical_name_systematic
; 
 ? 
;
_space_group_IT_number 82
_symmetry_cell_setting tetragonal
_symmetry_space_group_name_Hall 'I -4'
_symmetry_space_group_name_H-M 'I -4'
_atom_sites_solution_hydrogens geom
_atom_sites_solution_primary direct
_atom_sites_solution_secondary difmap
_audit_creation_method SHELXL-97
_cell_angle_alpha 90.00
_cell_angle_beta 90.00
_cell_angle_gamma 90.00
_cell_formula_units_Z 8
_cell_length_a 24.681(4)
_cell_length_b 24.681(4)
_cell_length_c 10.819(2)
_cell_measurement_temperature 293(2)
_cell_volume 6590.4(19)
_computing_cell_refinement 'Bruker SMART'
_computing_data_collection 'Bruker SMART'
_computing_data_reduction 'Bruker SAINT'
_computing_molecular_graphics SHELXP-97
_computing_publication_material SHELXTL
_computing_structure_refinement 'SHELXL-97 (Sheldrick, 1997)'
_computing_structure_solution 'SHELXS-97 (Sheldrick, 1990)'
_diffrn_ambient_temperature 293(2)
_diffrn_detector_area_resol_mean 9.00cm
_diffrn_measured_fraction_theta_full 0.997
_diffrn_measured_fraction_theta_max 0.997
_diffrn_measurement_device_type 'CCD area detector'
_diffrn_measurement_method 'phi and omega scans'
_diffrn_radiation_monochromator graphite
_diffrn_radiation_source 'fine-focus sealed tube'
_diffrn_radiation_type MoK\a
_diffrn_radiation_wavelength 0.71073
_diffrn_reflns_av_R_equivalents 0.0507
_diffrn_reflns_av_sigmaI/netI 0.0500
_diffrn_reflns_limit_h_max 29
_diffrn_reflns_limit_h_min -29
_diffrn_reflns_limit_k_max 29
_diffrn_reflns_limit_k_min -26
_diffrn_reflns_limit_l_max 13
_diffrn_reflns_limit_l_min -13
_diffrn_reflns_number 21407
_diffrn_reflns_theta_full 25.39
_diffrn_reflns_theta_max 25.39
_diffrn_reflns_theta_min 1.17
_diffrn_standards_decay_% none
_diffrn_standards_interval_count none
_diffrn_standards_interval_time none
_diffrn_standards_number none
_exptl_absorpt_coefficient_mu 0.769
_exptl_absorpt_correction_T_max 0.8613
_exptl_absorpt_correction_T_min 0.8341
_exptl_absorpt_correction_type empirical
_exptl_absorpt_process_details SADABS
_exptl_crystal_colour colourless
_exptl_crystal_density_diffrn 1.250
_exptl_crystal_density_meas ?
_exptl_crystal_density_method 'not measured'
_exptl_crystal_description block
_exptl_crystal_F_000 2528
_exptl_crystal_size_max 0.22
_exptl_crystal_size_mid 0.20
_exptl_crystal_size_min 0.19
_refine_diff_density_max 3.007
_refine_diff_density_min -1.159
_refine_diff_density_rms 0.149
_refine_ls_abs_structure_details 'Flack H D (1983), Acta Cryst. A39, 876-881'
_refine_ls_abs_structure_Flack 0.00
_refine_ls_extinction_method none
_refine_ls_goodness_of_fit_ref 1.083
_refine_ls_hydrogen_treatment constr
_refine_ls_matrix_type full
_refine_ls_number_parameters 214
_refine_ls_number_reflns 6051
_refine_ls_number_restraints 65
_refine_ls_restrained_S_all 1.162
_refine_ls_R_factor_all 0.0753
_refine_ls_R_factor_gt 0.0702
_refine_ls_shift/su_max 0.001
_refine_ls_shift/su_mean 0.000
_refine_ls_structure_factor_coef Fsqd
_refine_ls_weighting_details 'calc w=1/[\s^2^(Fo^2^)+(0.1443P)^2^+6.9884P] where P=(Fo^2^+2Fc^2^)/3'
_refine_ls_weighting_scheme calc
_refine_ls_wR_factor_gt 0.1936
_refine_ls_wR_factor_ref 0.1970
_reflns_number_gt 5380
_reflns_number_total 6051
_reflns_threshold_expression >2sigma(I)
_cod_data_source_file c4ce01326c2.cif
_cod_data_source_block aaa
_cod_depositor_comments
;
The following automatic conversions were performed:

'_chemical_melting_point' value 'not measured' was changed to '?' -
the value is undefined or not given.

'_symmetry_cell_setting' value
'Tetragonal' changed to 'tetragonal' according to
/usr/data/users/saulius/crontab/automatic-downloads/rss-feeds/RSC/lib/dictionaries/cif_core.dic
dictionary named 'cif_core.dic' version 2.4.2 from 2011-04-26.

Automatic conversion script
Id: cif_fix_values 2281 2013-09-26 08:29:07Z andrius 

 Adding full bibliography for 7217864--7217866.cif.

The following automatic conversions were performed:

'_exptl_crystal_density_meas' value 'none' was changed to '?' - the
value is perceived as not measured.

Automatic conversion script
Id: cif_fix_values 3008 2015-01-20 13:52:24Z robertas 
;
_cod_original_cell_volume 6590.7(19)
_cod_original_sg_symbol_H-M I-4
_cod_database_code 7217865

loop_
_symmetry_equiv_pos_as_xyz
'x, y, z'
'-x, -y, z'
'y, -x, -z'
'-y, x, -z'
'x+1/2, y+1/2, z+1/2'
'-x+1/2, -y+1/2, z+1/2'
'y+1/2, -x+1/2, -z+1/2'
'-y+1/2, x+1/2, -z+1/2'

loop_
_atom_site_label
_atom_site_type_symbol
_atom_site_fract_x
_atom_site_fract_y
_atom_site_fract_z
_atom_site_U_iso_or_equiv
_atom_site_adp_type
_atom_site_occupancy
_atom_site_symmetry_multiplicity
_atom_site_calc_flag
_atom_site_refinement_flags
_atom_site_disorder_assembly
_atom_site_disorder_group
In1 In 0.38016(2) 0.78980(2) 0.35556(5) 0.0259(2) Uani 1 1 d . . .
O1 O 0.5991(4) 0.8604(4) 0.3217(9) 0.0667(16) Uani 1 1 d U . .
O2 O 0.6274(3) 0.8633(4) 0.1267(9) 0.0667(16) Uani 1 1 d U . .
O3 O 0.1914(4) 0.7282(4) 0.1114(9) 0.0705(19) Uani 1 1 d U . .
O4 O 0.2009(4) 0.7289(4) -0.0920(10) 0.0705(19) Uani 1 1 d U . .
O5 O 0.4339(3) 0.8040(3) 0.5026(7) 0.053(2) Uani 1 1 d D A .
O6 O 0.4023(4) 0.7750(3) 0.6606(10) 0.027(2) Uani 0.55 1 d PDU A 1
O6' O 0.4492(6) 0.8118(6) 0.7070(12) 0.039(3) Uani 0.45 1 d PDU A 2
O7 O 0.4094(3) 0.7078(3) 0.3562(11) 0.074(3) Uani 1 1 d . . .
N1 N 0.4480(3) 0.8077(4) 0.2175(8) 0.0370(19) Uani 1 1 d . . .
N2 N 0.3484(3) 0.7765(4) 0.1619(7) 0.044(2) Uani 1 1 d . . .
C1 C 0.4976(4) 0.8235(4) 0.2504(8) 0.037(2) Uani 1 1 d . . .
H1 H 0.5054 0.8259 0.3343 0.044 Uiso 1 1 calc R . .
C2 C 0.5379(3) 0.8366(4) 0.1678(8) 0.037(2) Uani 1 1 d . . .
C3 C 0.5254(5) 0.8322(6) 0.0444(11) 0.067(4) Uani 1 1 d . . .
H3 H 0.5509 0.8388 -0.0170 0.081 Uiso 1 1 calc R . .
C4 C 0.4713(5) 0.8169(6) 0.0158(11) 0.070(4) Uani 1 1 d . . .
H4 H 0.4612 0.8147 -0.0668 0.084 Uiso 1 1 calc R . .
C5 C 0.4359(4) 0.8059(4) 0.0986(9) 0.032(2) Uani 1 1 d U . .
C6 C 0.3797(4) 0.7870(4) 0.0638(9) 0.0367(17) Uani 1 1 d U . .
C7 C 0.3597(8) 0.7798(8) -0.0492(19) 0.096(6) Uani 1 1 d U . .
H7 H 0.3832 0.7863 -0.1148 0.115 Uiso 1 1 calc R . .
C8 C 0.3104(4) 0.7647(7) -0.0779(15) 0.078(5) Uani 1 1 d . . .
H8 H 0.2987 0.7614 -0.1593 0.094 Uiso 1 1 calc R . .
C9 C 0.2760(4) 0.7538(5) 0.0247(9) 0.043(2) Uani 1 1 d . . .
C10 C 0.2985(4) 0.7594(5) 0.1434(10) 0.050(3) Uani 1 1 d . . .
H10 H 0.2773 0.7506 0.2116 0.060 Uiso 1 1 calc R . .
C11 C 0.5916(4) 0.8532(6) 0.2078(10) 0.055(3) Uani 1 1 d . . .
C12 C 0.2184(5) 0.7352(6) 0.0163(9) 0.060(4) Uani 1 1 d . . .
C13 C 0.4076(4) 0.8218(4) 0.6247(11) 0.059(3) Uani 1 1 d DU . .
H13 H 0.3990 0.8553 0.6586 0.070 Uiso 1 1 calc R A 1
O1W O 0.4956(5) 0.5248(4) 0.1574(12) 0.096(4) Uani 1 1 d . . .

loop_
_atom_site_aniso_label
_atom_site_aniso_U_11
_atom_site_aniso_U_22
_atom_site_aniso_U_33
_atom_site_aniso_U_23
_atom_site_aniso_U_13
_atom_site_aniso_U_12
In1 0.0278(3) 0.0307(3) 0.0194(3) 0.0012(2) 0.0017(2) -0.0034(2)
O1 0.0658(17) 0.0685(17) 0.0657(17) -0.0008(8) -0.0001(7) -0.0021(7)
O2 0.0658(17) 0.0685(17) 0.0657(17) -0.0008(8) -0.0001(7) -0.0021(7)
O3 0.0699(19) 0.0722(19) 0.070(2) -0.0005(8) -0.0006(8) -0.0020(7)
O4 0.0699(19) 0.0722(19) 0.070(2) -0.0005(8) -0.0006(8) -0.0020(7)
O5 0.032(4) 0.090(6) 0.039(4) 0.007(4) 0.000(3) 0.006(4)
O6 0.027(2) 0.026(2) 0.027(2) -0.0016(11) -0.0006(11) 0.0007(10)
O6' 0.039(3) 0.039(3) 0.037(4) 0.0002(11) -0.0001(11) -0.0001(11)
O7 0.075(5) 0.046(4) 0.100(7) 0.019(5) 0.011(6) 0.018(4)
N1 0.024(4) 0.057(5) 0.030(4) -0.006(4) -0.017(3) 0.000(3)
N2 0.037(4) 0.068(5) 0.028(4) -0.008(4) -0.002(4) -0.012(4)
C1 0.036(5) 0.058(6) 0.016(4) -0.007(4) -0.005(4) -0.006(4)
C2 0.022(4) 0.068(6) 0.022(5) -0.007(4) -0.005(3) 0.001(4)
C3 0.036(6) 0.133(12) 0.033(6) -0.001(7) 0.027(5) -0.010(6)
C4 0.056(7) 0.121(12) 0.033(6) -0.019(7) -0.008(5) -0.047(7)
C5 0.032(2) 0.034(2) 0.031(2) -0.0007(10) 0.0004(11) -0.0007(10)
C6 0.0369(19) 0.0366(19) 0.0365(19) 0.0000(11) -0.0001(11) -0.0009(11)
C7 0.096(6) 0.096(6) 0.096(6) 0.0001(11) 0.0001(11) -0.0007(11)
C8 0.023(5) 0.133(13) 0.078(10) -0.030(9) 0.011(6) -0.040(6)
C9 0.044(6) 0.061(7) 0.025(5) -0.009(4) -0.017(4) -0.009(5)
C10 0.040(5) 0.085(7) 0.024(4) 0.016(6) 0.004(5) -0.028(5)
C11 0.029(5) 0.106(9) 0.029(5) -0.012(6) 0.022(4) -0.021(5)
C12 0.047(7) 0.113(11) 0.020(5) -0.011(6) -0.009(5) -0.036(7)
C13 0.060(3) 0.058(3) 0.058(3) 0.0007(11) -0.0017(11) -0.0012(11)
O1W 0.102(8) 0.072(6) 0.113(9) 0.000(7) -0.036(8) 0.014(6)

loop_
_atom_type_symbol
_atom_type_description
_atom_type_scat_dispersion_real
_atom_type_scat_dispersion_imag
_atom_type_scat_source
C C 0.0033 0.0016 'International Tables Vol C Tables 4.2.6.8 and 6.1.1.4'
H H 0.0000 0.0000 'International Tables Vol C Tables 4.2.6.8 and 6.1.1.4'
N N 0.0061 0.0033 'International Tables Vol C Tables 4.2.6.8 and 6.1.1.4'
O O 0.0106 0.0060 'International Tables Vol C Tables 4.2.6.8 and 6.1.1.4'
In In -0.7276 1.3100 'International Tables Vol C Tables 4.2.6.8 and 6.1.1.4'

loop_
_geom_angle_atom_site_label_1
_geom_angle_atom_site_label_2
_geom_angle_atom_site_label_3
_geom_angle
_geom_angle_site_symmetry_1
_geom_angle_site_symmetry_3
O2 In1 O5 83.9(3) 7_465 .
O2 In1 O4 90.1(4) 7_465 6_565
O5 In1 O4 115.3(3) . 6_565
O2 In1 O7 170.2(4) 7_465 .
O5 In1 O7 86.7(4) . .
O4 In1 O7 96.3(4) 6_565 .
O2 In1 N2 99.1(4) 7_465 .
O5 In1 N2 160.9(3) . .
O4 In1 N2 83.7(3) 6_565 .
O7 In1 N2 89.0(4) . .
O2 In1 N1 90.9(3) 7_465 .
O5 In1 N1 90.0(3) . .
O4 In1 N1 154.6(3) 6_565 .
O7 In1 N1 86.5(3) . .
N2 In1 N1 71.1(3) . .
C11 O2 In1 130.9(8) . 8_655
C12 O4 In1 126.7(9) . 6_564
C13 O5 In1 115.6(6) . .
C5 N1 C1 118.5(9) . .
C5 N1 In1 117.7(6) . .
C1 N1 In1 123.7(7) . .
C10 N2 C6 118.8(8) . .
C10 N2 In1 120.7(7) . .
C6 N2 In1 120.5(6) . .
N1 C1 C2 124.0(8) . .
N1 C1 H1 118.0 . .
C2 C1 H1 118.0 . .
C3 C2 C1 116.8(9) . .
C3 C2 C11 121.1(9) . .
C1 C2 C11 122.1(8) . .
C2 C3 C4 116.3(10) . .
C2 C3 H3 121.9 . .
C4 C3 H3 121.9 . .
C5 C4 C3 123.1(11) . .
C5 C4 H4 118.5 . .
C3 C4 H4 118.5 . .
C4 C5 N1 121.3(10) . .
C4 C5 C6 121.1(9) . .
N1 C5 C6 117.4(8) . .
C7 C6 N2 119.3(12) . .
C7 C6 C5 127.7(12) . .
N2 C6 C5 113.0(8) . .
C8 C7 C6 126.9(18) . .
C8 C7 H7 116.5 . .
C6 C7 H7 116.5 . .
C7 C8 C9 115.0(15) . .
C7 C8 H8 122.5 . .
C9 C8 H8 122.5 . .
C10 C9 C8 117.4(9) . .
C10 C9 C12 117.4(9) . .
C8 C9 C12 125.2(9) . .
N2 C10 C9 122.6(10) . .
N2 C10 H10 118.7 . .
C9 C10 H10 118.7 . .
O1 C11 O2 123.1(10) . .
O1 C11 C2 117.7(9) . .
O2 C11 C2 119.0(10) . .
O3 C12 O4 124.9(11) . .
O3 C12 C9 120.2(9) . .
O4 C12 C9 114.9(10) . .
O6 C13 O6' 73.0(10) . .
O6 C13 O5 92.7(9) . .
O6' C13 O5 100.9(9) . .
O6 C13 H13 133.6 . .
O6' C13 H13 94.3 . .
O5 C13 H13 133.6 . .

loop_
_geom_bond_atom_site_label_1
_geom_bond_atom_site_label_2
_geom_bond_distance
_geom_bond_site_symmetry_2
In1 O2 2.094(9) 7_465
In1 O5 2.100(8) .
In1 O4 2.130(9) 6_565
In1 O7 2.149(7) .
In1 N2 2.261(8) .
In1 N1 2.286(9) .
O1 C11 1.259(14) .
O2 C11 1.270(13) .
O2 In1 2.094(9) 8_655
O3 C12 1.238(14) .
O4 C12 1.258(14) .
O4 In1 2.130(9) 6_564
O5 C13 1.536(13) .
O6 C13 1.224(12) .
O6' C13 1.381(14) .
N1 C5 1.321(13) .
N1 C1 1.334(12) .
N2 C10 1.318(12) .
N2 C6 1.338(12) .
C1 C2 1.375(13) .
C1 H1 0.9300 .
C2 C3 1.375(15) .
C2 C11 1.454(13) .
C3 C4 1.421(16) .
C3 H3 0.9300 .
C4 C5 1.281(16) .
C4 H4 0.9300 .
C5 C6 1.512(13) .
C6 C7 1.33(2) .
C7 C8 1.31(2) .
C7 H7 0.9300 .
C8 C9 1.423(17) .
C8 H8 0.9300 .
C9 C10 1.405(14) .
C9 C12 1.498(14) .
C10 H10 0.9300 .
C13 H13 0.9300 .
O1W O1W 1.245(18) 2_665
